data_2015189
loop_
_publ_author_name
'Ferguson, George'
'Glidewell, Christopher'
'Low, John N.'
'Skakle, Janet M. S.'
'Wardell, James L.'

_publ_section_title
;
 Three isomeric (<i>E</i>)-nitrobenzaldehyde nitrophenylhydrazones:
 chains of rings in isomorphous (<i>E</i>)-2-nitrobenzaldehyde
 3-nitrophenylhydrazone and (<i>E</i>)-3-nitrobenzaldehyde
 2-nitrophenylhydrazone, and centrosymmetric dimers in
 (<i>E</i>)-4-nitrobenzaldehyde 2-nitrophenylhydrazone
;
_journal_coeditor_code SK1867
_journal_issue 10
_journal_name_full 'Acta Crystallographica Section C'
_journal_page_first o613
_journal_page_last o616
_journal_paper_doi 10.1107/S0108270105028799
_journal_volume 61
_journal_year 2005
_chemical_formula_iupac 'C13 H10 N4 O4'
_chemical_formula_moiety 'C13 H10 N4 O4'
_chemical_formula_sum 'C13 H10 N4 O4'
_chemical_formula_weight 286.25
_chemical_name_systematic
;
4-Nitrobenzaldehyde 2-nitrophenylhydrazone
;
_space_group_IT_number 14
_symmetry_cell_setting monoclinic
_symmetry_space_group_name_Hall '-P 2ybc'
_symmetry_space_group_name_H-M 'P 1 21/c 1'
_atom_sites_solution_hydrogens geom
_atom_sites_solution_primary direct
_atom_sites_solution_secondary difmap
_cell_angle_alpha 90.00
_cell_angle_beta 124.406(5)
_cell_angle_gamma 90.00
_cell_formula_units_Z 4
_cell_length_a 17.9563(16)
_cell_length_b 3.7160(2)
_cell_length_c 22.0624(17)
_cell_measurement_reflns_used 2795
_cell_measurement_temperature 120(2)
_cell_measurement_theta_max 27.69
_cell_measurement_theta_min 3.87
_cell_volume 1214.58(17)
_computing_cell_refinement 'DENZO (Otwinowski & Minor, 1997) and COLLECT'
_computing_data_collection 'COLLECT (Nonius, 1999)'
_computing_data_reduction 'DENZO and COLLECT'
_computing_molecular_graphics 'PLATON (Spek, 2003)'
_computing_publication_material 'SHELXL97 and PRPKAPPA (Ferguson, 1999)'
_computing_structure_refinement 'OSCAIL and SHELXL97 (Sheldrick, 1997)'
_computing_structure_solution 'OSCAIL (McArdle, 2003) and SHELXS97 (Sheldrick, 1997)'
_diffrn_ambient_temperature 120(2)
_diffrn_detector_area_resol_mean 9.091
_diffrn_measured_fraction_theta_full 0.994
_diffrn_measured_fraction_theta_max 0.983
_diffrn_measurement_device_type 'Nonius KappaCCD area-detector'
_diffrn_measurement_method '\f and \w'
_diffrn_radiation_monochromator graphite
_diffrn_radiation_source 'Bruker-Nonius FR91 rotating anode'
_diffrn_radiation_type 'Mo K\a'
_diffrn_radiation_wavelength 0.71073
_diffrn_reflns_av_R_equivalents 0.0774
_diffrn_reflns_av_sigmaI/netI 0.0669
_diffrn_reflns_limit_h_max 23
_diffrn_reflns_limit_h_min -22
_diffrn_reflns_limit_k_max 4
_diffrn_reflns_limit_k_min -4
_diffrn_reflns_limit_l_max 28
_diffrn_reflns_limit_l_min -28
_diffrn_reflns_number 20354
_diffrn_reflns_theta_full 26.50
_diffrn_reflns_theta_max 27.69
_diffrn_reflns_theta_min 3.87
_diffrn_standards_decay_% 0
_exptl_absorpt_coefficient_mu 0.120
_exptl_absorpt_correction_T_max 0.998
_exptl_absorpt_correction_T_min 0.964
_exptl_absorpt_correction_type multi-scan
_exptl_absorpt_process_details '(SADABS; Sheldrick, 2003)'
_exptl_crystal_colour orange
_exptl_crystal_density_diffrn 1.565
_exptl_crystal_density_method 'not measured'
_exptl_crystal_description plate
_exptl_crystal_F_000 592
_exptl_crystal_size_max 0.36
_exptl_crystal_size_mid 0.34
_exptl_crystal_size_min 0.02
_refine_diff_density_max 0.248
_refine_diff_density_min -0.310
_refine_ls_extinction_method none
_refine_ls_goodness_of_fit_ref 1.083
_refine_ls_hydrogen_treatment constr
_refine_ls_matrix_type full
_refine_ls_number_parameters 190
_refine_ls_number_reflns 2795
_refine_ls_number_restraints 0
_refine_ls_restrained_S_all 1.083
_refine_ls_R_factor_all 0.1205
_refine_ls_R_factor_gt 0.0692
_refine_ls_shift/su_max 0.000
_refine_ls_shift/su_mean 0.000
_refine_ls_structure_factor_coef Fsqd
_refine_ls_weighting_details 'w = 1/[\s^2^(Fo^2^)+(0.0579P)^2^+1.5262P] where P=(Fo^2^+2Fc^2^)/3'
_refine_ls_weighting_scheme calc
_refine_ls_wR_factor_gt 0.1505
_refine_ls_wR_factor_ref 0.1696
_reflns_number_gt 1794
_reflns_number_total 2795
_reflns_threshold_expression I>2\s(I)
_cod_data_source_file sk1867.cif
_cod_data_source_block III
_cod_original_cell_volume 1214.58(16)
_cod_original_sg_symbol_H-M 'P 21/c'
_cod_database_code 2015189
_cod_database_fobs_code 2015189

loop_
_symmetry_equiv_pos_as_xyz
'x, y, z'
'x, -y+1/2, z+1/2'
'-x, -y, -z'
'-x, y+1/2, -z+1/2'

loop_
_atom_site_label
_atom_site_fract_x
_atom_site_fract_y
_atom_site_fract_z
_atom_site_U_iso_or_equiv
_atom_site_adp_type
_atom_site_calc_flag
_atom_site_refinement_flags
_atom_site_occupancy
_atom_site_disorder_assembly
_atom_site_disorder_group
_atom_site_type_symbol
O21 0.58067(12) 0.6313(6) 0.51862(10) 0.0299(5) Uani d . 1 . . O
O22 0.72540(13) 0.6652(6) 0.57542(10) 0.0316(5) Uani d . 1 . . O
O41 -0.05385(15) 1.3148(7) 0.02928(12) 0.0511(7) Uani d . 1 . . O
O42 -0.10049(15) 1.0647(8) 0.09054(14) 0.0566(8) Uani d . 1 . . O
N1 0.47229(14) 0.8944(6) 0.38680(11) 0.0205(5) Uani d . 1 . . N
N2 0.39114(15) 0.9854(6) 0.32429(11) 0.0225(5) Uani d . 1 . . N
N12 0.64900(15) 0.7228(6) 0.52058(11) 0.0214(5) Uani d . 1 . . N
N24 -0.04001(17) 1.1624(7) 0.08371(14) 0.0357(7) Uani d . 1 . . N
C11 0.55111(17) 0.9737(7) 0.39357(13) 0.0188(6) Uani d . 1 . . C
C12 0.63777(18) 0.8951(7) 0.45759(13) 0.0193(6) Uani d . 1 . . C
C13 0.71669(18) 0.9779(7) 0.46240(14) 0.0217(6) Uani d . 1 . . C
C14 0.71247(19) 1.1358(8) 0.40452(15) 0.0233(6) Uani d . 1 . . C
C15 0.62839(18) 1.2127(7) 0.34086(14) 0.0220(6) Uani d . 1 . . C
C16 0.55016(18) 1.1400(7) 0.33569(14) 0.0213(6) Uani d . 1 . . C
C21 0.22943(18) 0.9782(7) 0.26158(14) 0.0210(6) Uani d . 1 . . C
C22 0.21069(18) 1.1358(8) 0.19648(14) 0.0232(6) Uani d . 1 . . C
C23 0.12273(19) 1.1935(8) 0.13793(15) 0.0256(6) Uani d . 1 . . C
C24 0.05384(18) 1.0972(8) 0.14555(15) 0.0264(7) Uani d . 1 . . C
C25 0.06954(19) 0.9461(8) 0.20868(15) 0.0276(7) Uani d . 1 . . C
C26 0.15813(18) 0.8871(8) 0.26730(15) 0.0239(6) Uani d . 1 . . C
C27 0.32166(18) 0.9025(7) 0.32442(14) 0.0230(6) Uani d . 1 . . C
H1 0.4739 0.7844 0.4228 0.025 Uiso calc R 1 . . H
H13 0.7737 0.9243 0.5061 0.026 Uiso calc R 1 . . H
H14 0.7662 1.1923 0.4077 0.028 Uiso calc R 1 . . H
H15 0.6252 1.3177 0.3002 0.026 Uiso calc R 1 . . H
H16 0.4939 1.2031 0.2921 0.026 Uiso calc R 1 . . H
H22 0.2590 1.2032 0.1927 0.028 Uiso calc R 1 . . H
H23 0.1097 1.2966 0.0935 0.031 Uiso calc R 1 . . H
H25 0.0207 0.8833 0.2121 0.033 Uiso calc R 1 . . H
H26 0.1703 0.7844 0.3115 0.029 Uiso calc R 1 . . H
H27 0.3304 0.7886 0.3665 0.028 Uiso calc R 1 . . H

loop_
_atom_site_aniso_label
_atom_site_aniso_U_11
_atom_site_aniso_U_22
_atom_site_aniso_U_33
_atom_site_aniso_U_12
_atom_site_aniso_U_13
_atom_site_aniso_U_23
O21 0.0233(11) 0.0434(13) 0.0239(10) -0.0017(10) 0.0139(9) 0.0079(9)
O22 0.0224(11) 0.0464(14) 0.0218(10) 0.0030(10) 0.0098(9) 0.0083(10)
O41 0.0314(13) 0.0719(19) 0.0329(12) 0.0047(13) 0.0078(10) 0.0213(13)
O42 0.0227(12) 0.075(2) 0.0571(16) -0.0030(13) 0.0137(12) 0.0224(14)
N1 0.0190(12) 0.0260(13) 0.0156(10) 0.0003(10) 0.0092(9) 0.0040(10)
N2 0.0223(12) 0.0246(13) 0.0184(11) 0.0013(10) 0.0102(10) -0.0004(10)
N12 0.0201(12) 0.0251(13) 0.0183(11) -0.0002(10) 0.0104(10) -0.0004(10)
N24 0.0257(14) 0.0342(16) 0.0324(14) -0.0002(12) 0.0075(12) 0.0047(12)
C11 0.0215(14) 0.0173(14) 0.0192(13) -0.0020(11) 0.0124(11) -0.0027(11)
C12 0.0248(14) 0.0155(14) 0.0175(12) -0.0001(11) 0.0119(11) -0.0008(11)
C13 0.0206(14) 0.0214(15) 0.0189(13) -0.0009(12) 0.0086(11) -0.0023(11)
C14 0.0240(15) 0.0229(16) 0.0292(15) -0.0028(12) 0.0187(13) -0.0021(12)
C15 0.0279(15) 0.0213(15) 0.0202(13) -0.0023(12) 0.0158(12) -0.0007(11)
C16 0.0246(15) 0.0201(15) 0.0165(12) 0.0007(12) 0.0099(11) 0.0002(11)
C21 0.0239(14) 0.0171(14) 0.0226(13) -0.0002(12) 0.0135(12) -0.0020(11)
C22 0.0238(15) 0.0231(15) 0.0248(14) 0.0011(12) 0.0149(12) 0.0013(12)
C23 0.0299(16) 0.0233(15) 0.0207(13) 0.0004(13) 0.0126(12) 0.0008(12)
C24 0.0184(14) 0.0251(16) 0.0256(14) 0.0026(12) 0.0064(12) 0.0000(12)
C25 0.0263(16) 0.0241(16) 0.0315(16) -0.0001(13) 0.0157(14) 0.0012(13)
C26 0.0241(15) 0.0260(16) 0.0226(13) -0.0002(13) 0.0137(12) 0.0020(12)
C27 0.0270(15) 0.0214(15) 0.0198(13) 0.0012(12) 0.0126(12) -0.0004(11)

loop_
_atom_type_symbol
_atom_type_description
_atom_type_scat_dispersion_real
_atom_type_scat_dispersion_imag
_atom_type_scat_source
C C 0.0033 0.0016 'International Tables Vol C Tables 4.2.6.8 and 6.1.1.4'
H H 0.0000 0.0000 'International Tables Vol C Tables 4.2.6.8 and 6.1.1.4'
N N 0.0061 0.0033 'International Tables Vol C Tables 4.2.6.8 and 6.1.1.4'
O O 0.0106 0.0060 'International Tables Vol C Tables 4.2.6.8 and 6.1.1.4'

loop_
_geom_angle_atom_site_label_1
_geom_angle_atom_site_label_2
_geom_angle_atom_site_label_3
_geom_angle
_geom_angle_publ_flag
N2 N1 C11 120.3(2) no
N2 N1 H1 119.9 no
C11 N1 H1 119.9 no
C27 N2 N1 114.9(2) no
N2 C27 C21 122.0(2) no
N2 C27 H27 119.0 no
C21 C27 H27 119.0 no
N1 C11 C16 120.9(2) no
N1 C11 C12 123.3(2) no
C16 C11 C12 115.9(2) no
C13 C12 C11 121.7(2) no
C13 C12 N12 116.3(2) no
C11 C12 N12 122.0(2) no
O22 N12 O21 120.9(2) no
O22 N12 C12 119.8(2) no
O21 N12 C12 119.3(2) no
C14 C13 C12 120.4(2) no
C14 C13 H13 119.8 no
C12 C13 H13 119.8 no
C13 C14 C15 119.1(3) no
C13 C14 H14 120.5 no
C15 C14 H14 120.5 no
C16 C15 C14 121.3(2) no
C16 C15 H15 119.3 no
C14 C15 H15 119.3 no
C15 C16 C11 121.6(2) no
C15 C16 H16 119.2 no
C11 C16 H16 119.2 no
C26 C21 C22 119.4(3) no
C26 C21 C27 118.1(2) no
C22 C21 C27 122.5(2) no
C23 C22 C21 120.6(3) no
C23 C22 H22 119.7 no
C21 C22 H22 119.7 no
C22 C23 C24 118.3(3) no
C22 C23 H23 120.8 no
C24 C23 H23 120.8 no
C25 C24 C23 122.8(3) no
C25 C24 N24 118.6(3) no
C23 C24 N24 118.6(3) no
O41 N24 O42 123.6(3) no
O41 N24 C24 118.6(3) no
O42 N24 C24 117.7(3) no
C24 C25 C26 118.6(3) no
C24 C25 H25 120.7 no
C26 C25 H25 120.7 no
C25 C26 C21 120.3(3) no
C25 C26 H26 119.9 no
C21 C26 H26 119.9 no

loop_
_geom_bond_atom_site_label_1
_geom_bond_atom_site_label_2
_geom_bond_site_symmetry_2
_geom_bond_distance
_geom_bond_publ_flag
N1 N2 . 1.367(3) no
N1 C11 . 1.368(3) no
N1 H1 . 0.88 no
N2 C27 . 1.287(3) no
C27 C21 . 1.466(4) no
C27 H27 . 0.95 no
C11 C12 . 1.421(4) y
C12 C13 . 1.395(4) y
C13 C14 . 1.368(4) y
C14 C15 . 1.392(4) y
C15 C16 . 1.370(4) y
C16 C11 . 1.410(4) y
C12 N12 . 1.437(3) y
N12 O21 . 1.250(3) y
N12 O22 . 1.231(3) y
C13 H13 . 0.95 no
C14 H14 . 0.95 no
C15 H15 . 0.95 no
C16 H16 . 0.95 no
C21 C22 . 1.405(4) y
C22 C23 . 1.380(4) y
C23 C24 . 1.386(4) y
C24 C25 . 1.375(4) y
C25 C26 . 1.388(4) y
C26 C21 . 1.397(4) y
C24 N24 . 1.470(4) y
N24 O41 . 1.219(3) y
N24 O42 . 1.232(3) y
C22 H22 . 0.95 no
C23 H23 . 0.95 no
C25 H25 . 0.95 no
C26 H26 . 0.95 no

loop_
_geom_hbond_atom_site_label_D
_geom_hbond_atom_site_label_H
_geom_hbond_atom_site_label_A
_geom_hbond_site_symmetry_A
_geom_hbond_distance_DH
_geom_hbond_distance_HA
_geom_hbond_distance_DA
_geom_hbond_angle_DHA
_geom_hbond_publ_flag
N1 H1 O21 . 0.88 1.97 2.609(3) 128 y
N1 H1 O21 3_666 0.88 2.54 3.364(3) 157 y

loop_
_geom_torsion_atom_site_label_1
_geom_torsion_atom_site_label_2
_geom_torsion_atom_site_label_3
_geom_torsion_atom_site_label_4
_geom_torsion
_geom_torsion_publ_flag
C11 N1 N2 C27 -179.1(2) no
N1 N2 C27 C21 -179.5(2) no
N2 N1 C11 C16 -1.9(4) no
N2 N1 C11 C12 178.4(2) no
N1 C11 C12 C13 179.6(3) no
C16 C11 C12 C13 -0.1(4) no
N1 C11 C12 N12 0.3(4) no
C16 C11 C12 N12 -179.4(2) no
C13 C12 N12 O22 1.9(4) no
C11 C12 N12 O22 -178.8(2) no
C13 C12 N12 O21 -177.7(2) no
C11 C12 N12 O21 1.7(4) no
C11 C12 C13 C14 -0.6(4) no
N12 C12 C13 C14 178.7(2) no
C12 C13 C14 C15 0.0(4) no
C13 C14 C15 C16 1.3(4) no
C14 C15 C16 C11 -2.1(4) no
N1 C11 C16 C15 -178.3(3) no
C12 C11 C16 C15 1.4(4) no
N2 C27 C21 C26 -178.4(3) no
N2 C27 C21 C22 1.9(4) no
C26 C21 C22 C23 -1.4(4) no
C27 C21 C22 C23 178.3(3) no
C21 C22 C23 C24 1.0(4) no
C22 C23 C24 C25 -0.3(4) no
C22 C23 C24 N24 179.2(3) no
C25 C24 N24 O41 176.0(3) no
C23 C24 N24 O41 -3.5(4) no
C25 C24 N24 O42 -2.8(4) no
C23 C24 N24 O42 177.7(3) no
C23 C24 C25 C26 0.0(4) no
N24 C24 C25 C26 -179.5(3) no
C24 C25 C26 C21 -0.4(4) no
C22 C21 C26 C25 1.1(4) no
C27 C21 C26 C25 -178.6(3) no

loop_
_cod_related_entry_id
_cod_related_entry_database
_cod_related_entry_code
1 ChemSpider 7859663
